data_2233195
loop_
_publ_author_name
'Sun, Weixuan'
'Yu, Yaqin'
'Wang, Guanjun'
'Wu, Xiaohui'

_publ_section_title
;
 Tetraaquabis[4-(4<i>H</i>-1,2,4-triazol-4-yl)benzoato-\k<i>N</i>^1^]nickel(II)
 decahydrate
;
_journal_coeditor_code HY2491
_journal_issue 1
_journal_name_full 'Acta Crystallographica Section E'
_journal_page_first m10
_journal_paper_doi 10.1107/S1600536811051063
_journal_volume 68
_journal_year 2012
_chemical_formula_iupac '[Ni (C9 H6 N3 O2)2 (H2 O)4], 10H2 O'
_chemical_formula_moiety 'C18 H20 N6 Ni O8, 10(H2 O)'
_chemical_formula_sum 'C18 H40 N6 Ni O18'
_chemical_formula_weight 687.25
_chemical_name_systematic
;
Tetraaquabis[4-(4<i>H</i>-1,2,4-triazol-4-yl)benzoato-\k<i>N</i>^1^]nickel(II)
decahydrate
;
_space_group_IT_number 15
_symmetry_cell_setting monoclinic
_symmetry_space_group_name_Hall '-C 2yc'
_symmetry_space_group_name_H-M 'C 1 2/c 1'
_atom_sites_solution_hydrogens geom
_atom_sites_solution_primary direct
_atom_sites_solution_secondary difmap
_audit_creation_method SHELXL-97
_cell_angle_alpha 90.00
_cell_angle_beta 112.7120(10)
_cell_angle_gamma 90.00
_cell_formula_units_Z 4
_cell_length_a 25.840(3)
_cell_length_b 7.8664(8)
_cell_length_c 16.8013(17)
_cell_measurement_reflns_used 3079
_cell_measurement_temperature 293(2)
_cell_measurement_theta_max 25.94
_cell_measurement_theta_min 0.99
_cell_volume 3150.3(6)
_computing_cell_refinement 'SAINT (Bruker, 2007)'
_computing_data_collection 'APEX2 (Bruker, 2007)'
_computing_data_reduction 'SAINT (Bruker, 2007)'
_computing_molecular_graphics 'SHELXTL (Sheldrick, 2008)'
_computing_publication_material 'SHELXTL (Sheldrick, 2008)'
_computing_structure_refinement 'SHELXTL (Sheldrick, 2008)'
_computing_structure_solution 'SHELXTL (Sheldrick, 2008)'
_diffrn_ambient_temperature 293(2)
_diffrn_measured_fraction_theta_full 0.999
_diffrn_measured_fraction_theta_max 0.999
_diffrn_measurement_device_type 'Bruker APEXII CCD'
_diffrn_measurement_method '\f and \w scans'
_diffrn_radiation_monochromator graphite
_diffrn_radiation_source 'fine-focus sealed tube'
_diffrn_radiation_type MoK\a
_diffrn_radiation_wavelength 0.71073
_diffrn_reflns_av_R_equivalents 0.0573
_diffrn_reflns_av_sigmaI/netI 0.0689
_diffrn_reflns_limit_h_max 31
_diffrn_reflns_limit_h_min -31
_diffrn_reflns_limit_k_max 9
_diffrn_reflns_limit_k_min -6
_diffrn_reflns_limit_l_max 17
_diffrn_reflns_limit_l_min -20
_diffrn_reflns_number 8290
_diffrn_reflns_theta_full 25.94
_diffrn_reflns_theta_max 25.94
_diffrn_reflns_theta_min 2.52
_exptl_absorpt_coefficient_mu 0.699
_exptl_absorpt_correction_T_max 0.90
_exptl_absorpt_correction_T_min 0.83
_exptl_absorpt_correction_type multi-scan
_exptl_absorpt_process_details '(SADABS; Bruker, 2001)'
_exptl_crystal_colour Pink
_exptl_crystal_density_diffrn 1.449
_exptl_crystal_density_method 'not measured'
_exptl_crystal_description Block
_exptl_crystal_F_000 1448
_exptl_crystal_size_max 0.22
_exptl_crystal_size_mid 0.20
_exptl_crystal_size_min 0.19
_refine_diff_density_max 0.551
_refine_diff_density_min -0.631
_refine_ls_extinction_method none
_refine_ls_goodness_of_fit_ref 1.040
_refine_ls_hydrogen_treatment mixed
_refine_ls_matrix_type full
_refine_ls_number_parameters 238
_refine_ls_number_reflns 3079
_refine_ls_number_restraints 14
_refine_ls_restrained_S_all 1.040
_refine_ls_R_factor_all 0.0697
_refine_ls_R_factor_gt 0.0486
_refine_ls_shift/su_max 0.000
_refine_ls_shift/su_mean 0.000
_refine_ls_structure_factor_coef Fsqd
_refine_ls_weighting_details 'calc w=1/[\s^2^(Fo^2^)+(0.0451P)^2^+2.4003P] where P=(Fo^2^+2Fc^2^)/3'
_refine_ls_weighting_scheme calc
_refine_ls_wR_factor_gt 0.1077
_refine_ls_wR_factor_ref 0.1187
_reflns_number_gt 2273
_reflns_number_total 3079
_reflns_threshold_expression I>2\s(I)
_cod_data_source_file hy2491.cif
_cod_data_source_block I
_cod_original_sg_symbol_H-M 'C 2/c'
_cod_database_code 2233195
_cod_database_fobs_code 2233195

loop_
_symmetry_equiv_pos_as_xyz
'x, y, z'
'-x, y, -z+1/2'
'x+1/2, y+1/2, z'
'-x+1/2, y+1/2, -z+1/2'
'-x, -y, -z'
'x, -y, z-1/2'
'-x+1/2, -y+1/2, -z'
'x+1/2, -y+1/2, z-1/2'

loop_
_atom_site_type_symbol
_atom_site_label
_atom_site_fract_x
_atom_site_fract_y
_atom_site_fract_z
_atom_site_U_iso_or_equiv
_atom_site_adp_type
_atom_site_calc_flag
_atom_site_refinement_flags
_atom_site_occupancy
_atom_site_symmetry_multiplicity
Ni Ni1 0.5000 0.59822(8) 0.7500 0.01918(19) Uani d S 1 2
C C1 0.83480(12) 0.4306(4) 1.04342(19) 0.0186(7) Uani d . 1 1
C C2 0.79863(12) 0.3835(4) 0.96082(19) 0.0200(7) Uani d . 1 1
H H2 0.8126 0.3236 0.9257 0.024 Uiso calc R 1 1
C C3 0.74225(13) 0.4242(4) 0.93015(19) 0.0205(7) Uani d . 1 1
H H3 0.7182 0.3890 0.8755 0.025 Uiso calc R 1 1
C C4 0.72201(12) 0.5180(4) 0.98169(19) 0.0163(7) Uani d . 1 1
C C5 0.75769(13) 0.5702(4) 1.0635(2) 0.0209(7) Uani d . 1 1
H H5 0.7441 0.6351 1.0975 0.025 Uiso calc R 1 1
C C6 0.81360(12) 0.5246(4) 1.0939(2) 0.0194(7) Uani d . 1 1
H H6 0.8374 0.5575 1.1491 0.023 Uiso calc R 1 1
C C7 0.89538(13) 0.3748(4) 1.0778(2) 0.0196(7) Uani d . 1 1
C C8 0.62534(12) 0.5537(4) 0.86818(19) 0.0192(7) Uani d . 1 1
H H8 0.6334 0.5222 0.8209 0.023 Uiso calc R 1 1
C C9 0.63313(13) 0.6112(4) 0.9971(2) 0.0231(7) Uani d . 1 1
H H9 0.6480 0.6275 1.0565 0.028 Uiso calc R 1 1
N N1 0.66358(10) 0.5587(3) 0.95053(15) 0.0170(6) Uani d . 1 1
N N2 0.57580(10) 0.5986(3) 0.86385(15) 0.0193(6) Uani d . 1 1
N N3 0.58082(11) 0.6353(4) 0.94733(16) 0.0230(7) Uani d . 1 1
O O1 0.92384(9) 0.3974(3) 1.15821(13) 0.0218(5) Uani d . 1 1
O O2 0.91424(9) 0.3070(3) 1.02773(14) 0.0302(6) Uani d . 1 1
O O3 0.5000 0.8594(4) 0.7500 0.0294(8) Uani d SD 1 2
O O4 0.5000 0.3349(4) 0.7500 0.0228(7) Uani d SD 1 2
O O5 0.54970(9) 0.5800(3) 0.67831(14) 0.0211(5) Uani d D 1 1
O O6 0.70477(12) 0.6665(4) 0.74921(19) 0.0430(7) Uani d D 1 1
O O7 0.60752(10) 0.8271(3) 0.64103(15) 0.0280(6) Uani d D 1 1
O O8 0.52147(10) 0.3127(3) 0.56372(15) 0.0255(6) Uani d D 1 1
O O9 0.60244(10) 0.1461(3) 0.69923(16) 0.0315(6) Uani d D 1 1
O O10 0.69525(11) 0.3274(4) 0.70686(17) 0.0363(7) Uani d D 1 1
H H3A 0.5254(13) 0.921(4) 0.784(2) 0.054 Uiso d D 1 1
H H4A 0.5231(14) 0.265(4) 0.783(2) 0.054 Uiso d D 1 1
H H5A 0.5411(17) 0.510(4) 0.639(2) 0.054 Uiso d D 1 1
H H5B 0.5653(16) 0.656(4) 0.661(3) 0.054 Uiso d D 1 1
H H6A 0.6758(12) 0.715(5) 0.718(2) 0.054 Uiso d D 1 1
H H6B 0.7026(18) 0.562(3) 0.738(3) 0.054 Uiso d D 1 1
H H7A 0.6022(17) 0.833(5) 0.5885(14) 0.054 Uiso d D 1 1
H H7B 0.6041(18) 0.929(3) 0.654(3) 0.054 Uiso d D 1 1
H H8A 0.5304(17) 0.319(6) 0.5218(19) 0.054 Uiso d D 1 1
H H8B 0.4879(10) 0.279(5) 0.550(3) 0.054 Uiso d D 1 1
H H9A 0.5962(17) 0.146(6) 0.7445(18) 0.054 Uiso d D 1 1
H H9B 0.5732(12) 0.191(5) 0.662(2) 0.054 Uiso d D 1 1
H H10A 0.7237(12) 0.268(5) 0.727(2) 0.054 Uiso d D 1 1
H H10B 0.6695(14) 0.275(5) 0.712(3) 0.054 Uiso d D 1 1

loop_
_atom_site_aniso_label
_atom_site_aniso_U_11
_atom_site_aniso_U_22
_atom_site_aniso_U_33
_atom_site_aniso_U_12
_atom_site_aniso_U_13
_atom_site_aniso_U_23
Ni1 0.0147(3) 0.0216(3) 0.0196(3) 0.000 0.0049(2) 0.000
C1 0.0117(15) 0.0238(18) 0.0189(16) 0.0005(13) 0.0044(13) 0.0017(14)
C2 0.0179(17) 0.0281(19) 0.0144(16) 0.0013(14) 0.0069(13) -0.0005(14)
C3 0.0155(16) 0.0305(19) 0.0121(15) -0.0005(14) 0.0014(12) 0.0006(14)
C4 0.0105(15) 0.0197(16) 0.0172(16) 0.0021(13) 0.0035(13) 0.0023(14)
C5 0.0188(17) 0.0258(19) 0.0174(16) 0.0041(14) 0.0062(13) -0.0042(14)
C6 0.0153(16) 0.0223(17) 0.0170(16) -0.0007(13) 0.0024(13) -0.0029(14)
C7 0.0145(16) 0.0217(18) 0.0214(17) 0.0004(13) 0.0057(14) 0.0031(15)
C8 0.0144(16) 0.0263(18) 0.0148(15) 0.0000(13) 0.0034(13) -0.0012(14)
C9 0.0170(17) 0.037(2) 0.0146(16) 0.0034(15) 0.0055(13) -0.0029(15)
N1 0.0123(13) 0.0229(15) 0.0136(13) 0.0014(11) 0.0026(10) -0.0014(11)
N2 0.0151(13) 0.0272(15) 0.0155(13) -0.0008(12) 0.0058(11) -0.0021(12)
N3 0.0144(14) 0.0370(17) 0.0149(14) 0.0017(12) 0.0026(11) -0.0043(13)
O1 0.0167(11) 0.0254(12) 0.0180(11) 0.0023(10) 0.0010(9) 0.0010(10)
O2 0.0169(13) 0.0498(17) 0.0221(13) 0.0123(12) 0.0056(10) 0.0020(12)
O3 0.0210(19) 0.0179(18) 0.032(2) 0.000 -0.0087(15) 0.000
O4 0.0194(18) 0.0150(17) 0.0248(19) 0.000 -0.0015(14) 0.000
O5 0.0195(12) 0.0248(13) 0.0213(12) -0.0055(10) 0.0106(10) -0.0034(10)
O6 0.0341(17) 0.0381(17) 0.0489(18) 0.0012(14) 0.0073(14) 0.0007(15)
O7 0.0318(14) 0.0289(14) 0.0249(13) -0.0017(12) 0.0126(12) 0.0015(12)
O8 0.0190(13) 0.0378(15) 0.0209(12) -0.0077(11) 0.0090(10) -0.0023(11)
O9 0.0255(14) 0.0388(15) 0.0315(15) 0.0064(12) 0.0123(12) 0.0047(13)
O10 0.0282(16) 0.0390(17) 0.0373(16) -0.0016(12) 0.0080(13) 0.0061(13)

loop_
_atom_type_symbol
_atom_type_description
_atom_type_scat_dispersion_real
_atom_type_scat_dispersion_imag
_atom_type_scat_source
C C 0.0033 0.0016 'International Tables Vol C Tables 4.2.6.8 and 6.1.1.4'
H H 0.0000 0.0000 'International Tables Vol C Tables 4.2.6.8 and 6.1.1.4'
N N 0.0061 0.0033 'International Tables Vol C Tables 4.2.6.8 and 6.1.1.4'
O O 0.0106 0.0060 'International Tables Vol C Tables 4.2.6.8 and 6.1.1.4'
Ni Ni 0.3393 1.1124 'International Tables Vol C Tables 4.2.6.8 and 6.1.1.4'

loop_
_geom_angle_atom_site_label_1
_geom_angle_atom_site_label_2
_geom_angle_atom_site_label_3
_geom_angle_site_symmetry_1
_geom_angle_site_symmetry_3
_geom_angle
O3 Ni1 O4 . . 180.000(2)
O3 Ni1 O5 . 2_656 93.97(6)
O4 Ni1 O5 . 2_656 86.03(7)
O3 Ni1 O5 . . 93.97(7)
O4 Ni1 O5 . . 86.03(7)
O5 Ni1 O5 2_656 . 172.07(13)
O3 Ni1 N2 . . 89.93(7)
O4 Ni1 N2 . . 90.07(7)
O5 Ni1 N2 2_656 . 92.24(9)
O5 Ni1 N2 . . 87.77(9)
O3 Ni1 N2 . 2_656 89.93(7)
O4 Ni1 N2 . 2_656 90.07(7)
O5 Ni1 N2 2_656 2_656 87.77(9)
O5 Ni1 N2 . 2_656 92.24(9)
N2 Ni1 N2 . 2_656 179.85(16)
C6 C1 C2 . . 118.7(3)
C6 C1 C7 . . 121.1(3)
C2 C1 C7 . . 120.1(3)
C3 C2 C1 . . 121.0(3)
C3 C2 H2 . . 119.5
C1 C2 H2 . . 119.5
C2 C3 C4 . . 119.3(3)
C2 C3 H3 . . 120.4
C4 C3 H3 . . 120.4
C3 C4 C5 . . 120.6(3)
C3 C4 N1 . . 119.4(3)
C5 C4 N1 . . 120.0(3)
C6 C5 C4 . . 119.3(3)
C6 C5 H5 . . 120.4
C4 C5 H5 . . 120.4
C5 C6 C1 . . 121.1(3)
C5 C6 H6 . . 119.5
C1 C6 H6 . . 119.5
O2 C7 O1 . . 124.0(3)
O2 C7 C1 . . 119.0(3)
O1 C7 C1 . . 116.9(3)
N2 C8 N1 . . 111.3(3)
N2 C8 H8 . . 124.4
N1 C8 H8 . . 124.4
N3 C9 N1 . . 111.2(3)
N3 C9 H9 . . 124.4
N1 C9 H9 . . 124.4
C8 N1 C9 . . 103.8(3)
C8 N1 C4 . . 128.2(3)
C9 N1 C4 . . 128.1(2)
C8 N2 N3 . . 107.1(2)
C8 N2 Ni1 . . 126.1(2)
N3 N2 Ni1 . . 126.73(18)
C9 N3 N2 . . 106.7(2)
Ni1 O3 H3A . . 125(3)
Ni1 O4 H4A . . 131(3)
Ni1 O5 H5A . . 118(3)
Ni1 O5 H5B . . 130(3)
H5A O5 H5B . . 103(4)
H6A O6 H6B . . 110(4)
H7A O7 H7B . . 103(4)
H8A O8 H8B . . 112(4)
H9A O9 H9B . . 103(4)
H10A O10 H10B . . 108(4)

loop_
_geom_bond_atom_site_label_1
_geom_bond_atom_site_label_2
_geom_bond_distance
Ni1 O3 2.054(3)
Ni1 O4 2.071(3)
Ni1 O5 2.077(2)
Ni1 N2 2.145(2)
C1 C6 1.387(4)
C1 C2 1.391(4)
C1 C7 1.510(4)
C2 C3 1.382(4)
C2 H2 0.9300
C3 C4 1.385(4)
C3 H3 0.9300
C4 C5 1.389(4)
C4 N1 1.430(4)
C5 C6 1.381(4)
C5 H5 0.9300
C6 H6 0.9300
C7 O2 1.243(4)
C7 O1 1.277(4)
C8 N2 1.303(4)
C8 N1 1.355(4)
C8 H8 0.9300
C9 N3 1.300(4)
C9 N1 1.370(4)
C9 H9 0.9300
N2 N3 1.388(3)
O3 H3A 0.836(18)
O4 H4A 0.840(18)
O5 H5A 0.822(19)
O5 H5B 0.835(19)
O6 H6A 0.824(19)
O6 H6B 0.838(19)
O7 H7A 0.840(18)
O7 H7B 0.844(19)
O8 H8A 0.823(18)
O8 H8B 0.848(19)
O9 H9A 0.836(19)
O9 H9B 0.847(19)
O10 H10A 0.824(19)
O10 H10B 0.817(19)

loop_
_geom_hbond_atom_site_label_D
_geom_hbond_atom_site_label_H
_geom_hbond_atom_site_label_A
_geom_hbond_site_symmetry_A
_geom_hbond_distance_DH
_geom_hbond_distance_HA
_geom_hbond_distance_DA
_geom_hbond_angle_DHA
O3 H3A O1 7_667 0.84(2) 1.93(2) 2.751(3) 167(4)
O4 H4A O1 7_657 0.84(2) 1.86(2) 2.692(3) 172(4)
O5 H5A O8 . 0.82(2) 1.94(2) 2.752(3) 169(4)
O5 H5B O7 . 0.83(2) 1.84(2) 2.670(3) 171(4)
O6 H6A O7 . 0.82(2) 1.95(2) 2.773(4) 178(4)
O6 H6B O10 . 0.84(2) 1.91(3) 2.747(4) 177(6)
O7 H7A O2 4_656 0.84(2) 1.84(2) 2.674(3) 170(4)
O7 H7B O9 1_565 0.84(2) 1.88(2) 2.715(4) 171(4)
O8 H8A N3 6_565 0.82(2) 2.16(2) 2.943(3) 160(4)
O8 H8B O2 8_455 0.85(2) 1.918(19) 2.763(3) 175(4)
O9 H9A O1 7_657 0.84(2) 1.93(2) 2.751(3) 169(4)
O9 H9B O8 . 0.85(2) 1.93(2) 2.757(3) 164(4)

loop_
_geom_torsion_atom_site_label_1
_geom_torsion_atom_site_label_2
_geom_torsion_atom_site_label_3
_geom_torsion_atom_site_label_4
_geom_torsion_site_symmetry_1
_geom_torsion
C6 C1 C2 C3 . -2.1(5)
C7 C1 C2 C3 . 175.9(3)
C1 C2 C3 C4 . 2.0(5)
C2 C3 C4 C5 . -0.3(5)
C2 C3 C4 N1 . -179.3(3)
C3 C4 C5 C6 . -1.3(5)
N1 C4 C5 C6 . 177.7(3)
C4 C5 C6 C1 . 1.2(5)
C2 C1 C6 C5 . 0.4(5)
C7 C1 C6 C5 . -177.5(3)
C6 C1 C7 O2 . -172.3(3)
C2 C1 C7 O2 . 9.8(5)
C6 C1 C7 O1 . 9.3(5)
C2 C1 C7 O1 . -168.6(3)
N2 C8 N1 C9 . -0.1(4)
N2 C8 N1 C4 . 179.7(3)
N3 C9 N1 C8 . 0.3(4)
N3 C9 N1 C4 . -179.5(3)
C3 C4 N1 C8 . -17.2(5)
C5 C4 N1 C8 . 163.8(3)
C3 C4 N1 C9 . 162.5(3)
C5 C4 N1 C9 . -16.5(5)
N1 C8 N2 N3 . -0.1(4)
N1 C8 N2 Ni1 . -176.2(2)
O3 Ni1 N2 C8 . -109.7(3)
O4 Ni1 N2 C8 . 70.3(3)
O5 Ni1 N2 C8 2_656 156.4(3)
O5 Ni1 N2 C8 . -15.7(3)
O3 Ni1 N2 N3 . 75.0(2)
O4 Ni1 N2 N3 . -105.0(2)
O5 Ni1 N2 N3 2_656 -19.0(3)
O5 Ni1 N2 N3 . 169.0(3)
N1 C9 N3 N2 . -0.4(4)
C8 N2 N3 C9 . 0.3(4)
Ni1 N2 N3 C9 . 176.4(2)
